data_7250925
loop_
_publ_author_name
'Santra, Souvik'
'Mondal, Rintu'
'Guchhait, Nikhil'

_publ_section_title
;
 Proton transfer across four-member hydrogen bonded network prefers over
 six-member hydrogen bonded network: Lactim-Lactam vs Imine-Amine
 photoisomerization
;
_journal_name_full 'Physical Chemistry Chemical Physics'
_journal_paper_doi 10.1039/D5CP02420J
_journal_year 2025
_chemical_formula_moiety 'C12 H9 N3 O'
_chemical_formula_sum 'C12 H9 N3 O'
_chemical_formula_weight 211.225
_space_group_crystal_system monoclinic
_space_group_IT_number 14
_space_group_name_Hall '-P 2ybc'
_space_group_name_H-M_alt 'P 1 21/c 1'
_symmetry_Int_Tables_number 14
_audit_creation_date 2024-02-24
_audit_creation_method
;
Olex2 1.5
(compiled 2023.08.24 svn.re1ec1418 for OlexSys, GUI svn.r6817)
;
_audit_update_record
;
2025-04-11 deposited with the CCDC.	2025-09-29 downloaded from the CCDC.
;
_cell_angle_alpha 90
_cell_angle_beta 113.521(8)
_cell_angle_gamma 90
_cell_formula_units_Z 4
_cell_length_a 12.478(3)
_cell_length_b 6.1791(18)
_cell_length_c 13.853(3)
_cell_measurement_reflns_used 4406
_cell_measurement_temperature 160(2)
_cell_measurement_theta_max 33.60
_cell_measurement_theta_min 3.67
_cell_volume 979.4(4)
_computing_cell_refinement 'SAINT V8.38A (Bruker, 2018)'
_computing_data_reduction 'SAINT V8.38A (Bruker, 2018)'
_computing_molecular_graphics 'Olex2 1.5 (Dolomanov et al., 2009)'
_computing_publication_material 'Olex2 1.5 (Dolomanov et al., 2009)'
_computing_structure_refinement 'olex2.refine 1.5 (Bourhis et al., 2015)'
_computing_structure_solution 'SHELXT 2014/5 (Sheldrick, 2014)'
_diffrn_ambient_temperature 159.95
_diffrn_measured_fraction_theta_full 0.9938
_diffrn_measured_fraction_theta_max 0.8688
_diffrn_measurement_device_type 'Bruker APEX-II CCD'
_diffrn_measurement_method '\f and \w scans'
_diffrn_radiation_type 'Mo K\a'
_diffrn_radiation_wavelength 0.71073
_diffrn_reflns_av_R_equivalents 0.0964
_diffrn_reflns_av_unetI/netI 0.0987
_diffrn_reflns_Laue_measured_fraction_full 0.9938
_diffrn_reflns_Laue_measured_fraction_max 0.8688
_diffrn_reflns_limit_h_max 14
_diffrn_reflns_limit_h_min -19
_diffrn_reflns_limit_k_max 8
_diffrn_reflns_limit_k_min -8
_diffrn_reflns_limit_l_max 20
_diffrn_reflns_limit_l_min -17
_diffrn_reflns_number 12561
_diffrn_reflns_point_group_measured_fraction_full 0.9938
_diffrn_reflns_point_group_measured_fraction_max 0.8688
_diffrn_reflns_theta_full 25.2417
_diffrn_reflns_theta_max 34.47
_diffrn_reflns_theta_min 3.21
_diffrn_source_current 1.0
_diffrn_source_power 0.05
_diffrn_source_voltage 50.0
_diffrn_standards_number 0
_exptl_absorpt_coefficient_mu 0.096
_exptl_absorpt_correction_T_max 0.7468
_exptl_absorpt_correction_T_min 0.3749
_exptl_absorpt_correction_type none
_exptl_absorpt_process_details
;
SADABS-2016/2 (Bruker,2016/2) was used for absorption correction.
wR2(int) was 0.1674 before and 0.1211 after correction.
The Ratio of minimum to maximum transmission is 0.5020.
The \l/2 correction factor is Not present.
;
_exptl_crystal_colour transparent
_exptl_crystal_density_diffrn 1.433
_exptl_crystal_description rod
_exptl_crystal_F_000 440.290
_refine_diff_density_max 0.5133
_refine_diff_density_min -0.5337
_refine_diff_density_rms 0.1379
_refine_ls_d_res_high 0.6279
_refine_ls_d_res_low 6.3510
_refine_ls_goodness_of_fit_ref 1.1664
_refine_ls_hydrogen_treatment mixed
_refine_ls_matrix_type full
_refine_ls_number_constraints 14
_refine_ls_number_parameters 153
_refine_ls_number_reflns 3588
_refine_ls_number_restraints 0
_refine_ls_restrained_S_all 1.1664
_refine_ls_R_factor_all 0.1295
_refine_ls_R_factor_gt 0.0843
_refine_ls_shift/su_max -0.0008
_refine_ls_shift/su_mean 0.0002
_refine_ls_structure_factor_coef Fsqd
_refine_ls_weighting_details 'w=1/[\s^2^(Fo^2^)+(0.1613P)^2^] where P=(Fo^2^+2Fc^2^)/3'
_refine_ls_weighting_scheme calc
_refine_ls_wR_factor_gt 0.2222
_refine_ls_wR_factor_ref 0.2976
_reflns_Friedel_coverage 0.0
_reflns_limit_h_max 16
_reflns_limit_h_min -19
_reflns_limit_k_max 8
_reflns_limit_k_min 0
_reflns_limit_l_max 20
_reflns_limit_l_min 0
_reflns_number_gt 2238
_reflns_number_total 3588
_reflns_threshold_expression I>=2u(I)
_cod_data_source_file d5cp02420j2.cif
_cod_data_source_block SSS16_a
_cod_original_cell_volume 979.3(5)
_cod_database_code 7250925
_olex2_refinement_description
;
1. Fixed Uiso
 At 1.2 times of:
  All C(H) groups
2.a Aromatic/amide H refined with riding coordinates:
 C9(H9), C11(H11), C10(H10), C2(H2a), C3(H3a), C5(H5), C4(H4)
;
_olex2_submission_special_instructions 'No special instructions were received'

loop_
_space_group_symop_id
_space_group_symop_operation_xyz
1 x,y,z
2 -x,y+1/2,-z+1/2
3 -x,-y,-z
4 x,-y-1/2,z-1/2

loop_
_atom_site_label
_atom_site_type_symbol
_atom_site_fract_x
_atom_site_fract_y
_atom_site_fract_z
_atom_site_U_iso_or_equiv
_atom_site_adp_type
_atom_site_occupancy
_atom_site_refinement_flags_posn
O1 O 0.45309(11) 0.2520(2) 0.44464(12) 0.0393(4) Uani 1.000000 .
N2 N 0.34667(14) 0.5766(3) 0.31218(13) 0.0306(4) Uani 1.000000 .
N3 N 0.34348(14) -0.0132(3) 0.47401(13) 0.0308(4) Uani 1.000000 .
N1 N 0.15060(14) 0.5681(3) 0.23227(13) 0.0298(4) Uani 1.000000 .
C1 C 0.19258(16) 0.7466(3) 0.19739(14) 0.0282(4) Uani 1.000000 .
C8 C 0.24397(15) 0.2752(3) 0.35885(14) 0.0265(4) Uani 1.000000 .
C9 C 0.14016(15) 0.1781(3) 0.34677(14) 0.0294(4) Uani 1.000000 .
H9 H 0.06867(15) 0.2427(3) 0.30139(14) 0.0352(5) Uiso 1.000000 R
C6 C 0.31579(16) 0.7545(3) 0.24653(14) 0.0293(4) Uani 1.000000 .
C12 C 0.35311(15) 0.1768(3) 0.42666(14) 0.0284(4) Uani 1.000000 .
C7 C 0.24502(15) 0.4721(3) 0.30076(14) 0.0270(4) Uani 1.000000 .
C11 C 0.24027(17) -0.1086(3) 0.46235(15) 0.0315(4) Uani 1.000000 .
H11 H 0.24039(17) -0.2404(3) 0.49772(15) 0.0378(5) Uiso 1.000000 R
C10 C 0.13720(17) -0.0142(3) 0.39989(15) 0.0324(4) Uani 1.000000 .
H10 H 0.06480(17) -0.0771(3) 0.39235(15) 0.0389(5) Uiso 1.000000 R
C2 C 0.13183(19) 0.9095(3) 0.12664(15) 0.0346(5) Uani 1.000000 .
H2a H 0.04894(19) 0.9071(3) 0.09298(15) 0.0416(6) Uiso 1.000000 R
C3 C 0.1953(2) 1.0738(3) 0.10691(15) 0.0375(5) Uani 1.000000 .
H3a H 0.1552(2) 1.1868(3) 0.05984(15) 0.0451(6) Uiso 1.000000 R
C5 C 0.37980(19) 0.9185(3) 0.22540(16) 0.0375(5) Uani 1.000000 .
H5 H 0.46275(19) 0.9212(3) 0.25806(16) 0.0450(6) Uiso 1.000000 R
C4 C 0.3178(2) 1.0773(3) 0.15503(16) 0.0389(5) Uani 1.000000 .
H4 H 0.3591(2) 1.1912(3) 0.13887(16) 0.0467(6) Uiso 1.000000 R
H3 H 0.416(2) -0.084(4) 0.508(2) 0.051(7) Uiso 1.000000 .
H2 H 0.416(2) 0.537(4) 0.361(2) 0.048(7) Uiso 1.000000 .

loop_
_atom_site_aniso_label
_atom_site_aniso_U_11
_atom_site_aniso_U_22
_atom_site_aniso_U_33
_atom_site_aniso_U_12
_atom_site_aniso_U_13
_atom_site_aniso_U_23
O1 0.0230(7) 0.0343(8) 0.0534(9) 0.0004(5) 0.0077(6) 0.0092(6)
N2 0.0230(7) 0.0312(8) 0.0359(9) 0.0008(6) 0.0101(6) 0.0048(6)
N3 0.0287(8) 0.0287(8) 0.0325(8) 0.0027(6) 0.0097(6) 0.0046(6)
N1 0.0260(8) 0.0309(8) 0.0311(8) 0.0030(6) 0.0099(6) 0.0037(6)
C1 0.0279(9) 0.0299(9) 0.0270(8) 0.0026(6) 0.0113(7) 0.0008(7)
C8 0.0251(8) 0.0271(9) 0.0267(8) 0.0014(6) 0.0097(7) -0.0001(6)
C9 0.0258(8) 0.0332(10) 0.0298(9) 0.0016(7) 0.0118(7) 0.0004(7)
C6 0.0310(9) 0.0289(9) 0.0290(9) 0.0018(7) 0.0130(7) 0.0018(7)
C12 0.0262(9) 0.0272(9) 0.0309(9) 0.0022(7) 0.0106(7) 0.0025(7)
C7 0.0261(9) 0.0268(9) 0.0285(8) 0.0019(6) 0.0114(7) 0.0003(6)
C11 0.0349(10) 0.0309(10) 0.0311(9) -0.0002(7) 0.0158(8) 0.0031(7)
C10 0.0321(10) 0.0349(10) 0.0330(9) -0.0028(8) 0.0159(8) 0.0005(8)
C2 0.0390(11) 0.0350(11) 0.0290(9) 0.0054(8) 0.0126(8) 0.0044(7)
C3 0.0506(13) 0.0328(10) 0.0304(10) 0.0040(8) 0.0173(9) 0.0049(7)
C5 0.0357(11) 0.0387(11) 0.0388(10) -0.0042(8) 0.0156(9) 0.0049(8)
C4 0.0504(12) 0.0337(11) 0.0357(10) -0.0064(9) 0.0204(9) 0.0028(8)

loop_
_atom_type_symbol
_atom_type_scat_dispersion_real
_atom_type_scat_dispersion_imag
_atom_type_scat_Cromer_Mann_a1
_atom_type_scat_Cromer_Mann_a2
_atom_type_scat_Cromer_Mann_a3
_atom_type_scat_Cromer_Mann_a4
_atom_type_scat_Cromer_Mann_b1
_atom_type_scat_Cromer_Mann_b2
_atom_type_scat_Cromer_Mann_b3
_atom_type_scat_Cromer_Mann_b4
_atom_type_scat_Cromer_Mann_c
_atom_type_scat_source
_atom_type_scat_dispersion_source
C 0.00313 0.00162 2.31000 1.02000 1.58860 0.86500 20.84390 10.20750 0.56870 51.65120 0.21560 'International Tables Volume C Table 6.1.1.4 (pp. 500-502)' 'Brennan, Cowan, Rev. Sci. Instrum., 1992, 63, 850'
H 0.00000 0.00000 0.49300 0.32291 0.14019 0.04081 10.51090 26.12570 3.14236 57.79970 0.00304 'International Tables Volume C Table 6.1.1.4 (pp. 500-502)' 'Brennan, Cowan, Rev. Sci. Instrum., 1992, 63, 850'
N 0.00612 0.00332 12.21260 3.13220 2.01250 1.16630 0.00570 9.89330 28.99750 0.58260 -11.52900 'International Tables Volume C Table 6.1.1.4 (pp. 500-502)' 'Brennan, Cowan, Rev. Sci. Instrum., 1992, 63, 850'
O 0.01085 0.00610 3.04850 2.28680 1.54630 0.86700 13.27710 5.70110 0.32390 32.90890 0.25080 'International Tables Volume C Table 6.1.1.4 (pp. 500-502)' 'Brennan, Cowan, Rev. Sci. Instrum., 1992, 63, 850'

loop_
_geom_angle_atom_site_label_1
_geom_angle_atom_site_label_2
_geom_angle_atom_site_label_3
_geom_angle
_geom_angle_site_symmetry_1
_geom_angle_site_symmetry_3
_geom_angle_publ_flag
C7 N2 C6 107.23(15) . . ?
H2 N2 C6 130.5(17) . . ?
H2 N2 C7 121.8(17) . . ?
C11 N3 C12 124.77(16) . . ?
H3 N3 C12 112.6(16) . . ?
H3 N3 C11 122.1(16) . . ?
C7 N1 C1 104.74(15) . . ?
C6 C1 N1 110.41(15) . . ?
C2 C1 N1 129.92(18) . . ?
C2 C1 C6 119.65(18) . . ?
C12 C8 C9 119.55(17) . . ?
C7 C8 C9 120.72(16) . . ?
C7 C8 C12 119.68(15) . . ?
H9 C9 C8 119.16(11) . . ?
C10 C9 C8 121.67(17) . . ?
C10 C9 H9 119.16(10) . . ?
C1 C6 N2 104.74(16) . . ?
C5 C6 N2 133.31(18) . . ?
C5 C6 C1 121.95(17) . . ?
N3 C12 O1 119.30(15) . . ?
C8 C12 O1 125.16(17) . . ?
C8 C12 N3 115.54(15) . . ?
N1 C7 N2 112.87(17) . . ?
C8 C7 N2 122.57(15) . . ?
C8 C7 N1 124.56(16) . . ?
H11 C11 N3 120.09(11) . . ?
C10 C11 N3 119.82(18) . . ?
C10 C11 H11 120.09(12) . . ?
C11 C10 C9 118.62(18) . . ?
H10 C10 C9 120.69(10) . . ?
H10 C10 C11 120.69(12) . . ?
H2a C2 C1 120.82(12) . . ?
C3 C2 C1 118.4(2) . . ?
C3 C2 H2a 120.82(13) . . ?
H3a C3 C2 119.35(13) . . ?
C4 C3 C2 121.30(19) . . ?
C4 C3 H3a 119.35(12) . . ?
H5 C5 C6 121.34(12) . . ?
C4 C5 C6 117.3(2) . . ?
C4 C5 H5 121.34(13) . . ?
C5 C4 C3 121.39(19) . . ?
H4 C4 C3 119.30(12) . . ?
H4 C4 C5 119.30(13) . . ?

loop_
_geom_bond_atom_site_label_1
_geom_bond_atom_site_label_2
_geom_bond_distance
_geom_bond_site_symmetry_2
_geom_bond_publ_flag
O1 C12 1.259(2) . ?
N2 C6 1.380(2) . ?
N2 C7 1.375(2) . ?
N2 H2 0.90(3) . ?
N3 C12 1.374(2) . ?
N3 C11 1.366(3) . ?
N3 H3 0.95(3) . ?
N1 C1 1.388(2) . ?
N1 C7 1.322(2) . ?
C1 C6 1.412(3) . ?
C1 C2 1.398(3) . ?
C8 C9 1.376(3) . ?
C8 C12 1.444(2) . ?
C8 C7 1.461(3) . ?
C9 H9 0.9500 . ?
C9 C10 1.406(3) . ?
C6 C5 1.392(3) . ?
C11 H11 0.9500 . ?
C11 C10 1.362(3) . ?
C10 H10 0.9500 . ?
C2 H2a 0.9500 . ?
C2 C3 1.380(3) . ?
C3 H3a 0.9500 . ?
C3 C4 1.404(3) . ?
C5 H5 0.9500 . ?
C5 C4 1.382(3) . ?
C4 H4 0.9500 . ?

loop_
_geom_torsion_atom_site_label_1
_geom_torsion_atom_site_label_2
_geom_torsion_atom_site_label_3
_geom_torsion_atom_site_label_4
_geom_torsion
_geom_torsion_site_symmetry_1
_geom_torsion_site_symmetry_2
_geom_torsion_site_symmetry_3
_geom_torsion_site_symmetry_4
_geom_torsion_publ_flag
O1 C12 N3 C11 178.70(19) . . . . ?
O1 C12 C8 C9 -179.1(2) . . . . ?
O1 C12 C8 C7 3.2(2) . . . . ?
N2 C6 C1 N1 -0.29(17) . . . . ?
N2 C6 C1 C2 178.41(14) . . . . ?
N2 C6 C5 C4 -178.4(2) . . . . ?
N2 C7 N1 C1 -0.48(17) . . . . ?
N2 C7 C8 C9 178.62(19) . . . . ?
N2 C7 C8 C12 -3.7(2) . . . . ?
N3 C12 C8 C9 0.7(2) . . . . ?
N3 C12 C8 C7 -176.96(16) . . . . ?
N3 C11 C10 C9 1.4(2) . . . . ?
N1 C1 C6 C5 -179.84(16) . . . . ?
N1 C1 C2 C3 178.6(2) . . . . ?
N1 C7 C8 C9 -1.6(2) . . . . ?
N1 C7 C8 C12 175.99(19) . . . . ?
C1 C6 C5 C4 1.0(2) . . . . ?
C1 C2 C3 C4 0.9(2) . . . . ?
C8 C9 C10 C11 -1.9(2) . . . . ?
C6 C5 C4 C3 0.2(2) . . . . ?
C2 C3 C4 C5 -1.1(3) . . . . ?
